data_7226811
loop_
_publ_author_name
'Yu, Qin'
'Ge, Jing-Yuan'
'Lv, Zhong-Peng'
'Wang, Hai-Ying'
'Zuo, Jing-Lin'

_publ_section_title
;
 Structure-dependent electronic transitions in a new type of
 &#xF070;-electron delocalized multi-sulfur bis(dithiolene) nickel
 complexes
;
_journal_name_full 'RSC Adv.'
_journal_paper_doi 10.1039/C6RA20109A
_journal_year 2016
_chemical_formula_sum 'C37 H53 Cl3 N Ni O4 S8'
_chemical_formula_weight 997.34
_chemical_name_systematic
; 
 ? 
;
_space_group_IT_number 2
_symmetry_cell_setting triclinic
_symmetry_space_group_name_Hall '-P 1'
_symmetry_space_group_name_H-M 'P -1'
_atom_sites_solution_hydrogens geom
_atom_sites_solution_primary direct
_atom_sites_solution_secondary difmap
_audit_creation_method SHELXL-97
_audit_update_record
;
2016-08-08 deposited with the CCDC.
2016-10-18 downloaded from the CCDC.
;
_cell_angle_alpha 78.383(2)
_cell_angle_beta 89.598(2)
_cell_angle_gamma 69.845(2)
_cell_formula_units_Z 2
_cell_length_a 9.3127(11)
_cell_length_b 11.4047(13)
_cell_length_c 23.822(3)
_cell_measurement_reflns_used 7055
_cell_measurement_temperature 296(2)
_cell_measurement_theta_max 27.52
_cell_measurement_theta_min 2.34
_cell_volume 2321.2(5)
_computing_cell_refinement 'Bruker SMART'
_computing_data_collection 'Bruker SMART'
_computing_data_reduction 'Bruker SAINT'
_computing_molecular_graphics 'Bruker SHELXTL'
_computing_publication_material 'Bruker SHELXTL'
_computing_structure_refinement 'SHELXL-97 (Sheldrick, 1997)'
_computing_structure_solution 'SHELXS-97 (Sheldrick, 1990)'
_diffrn_ambient_temperature 296(2)
_diffrn_measured_fraction_theta_full 0.990
_diffrn_measured_fraction_theta_max 0.990
_diffrn_measurement_device_type 'CCD area detector'
_diffrn_radiation_monochromator graphite
_diffrn_radiation_source 'fine-focus sealed tube'
_diffrn_radiation_type MoK\a
_diffrn_radiation_wavelength 0.71073
_diffrn_reflns_av_R_equivalents 0.0281
_diffrn_reflns_av_sigmaI/netI 0.0506
_diffrn_reflns_limit_h_max 11
_diffrn_reflns_limit_h_min -7
_diffrn_reflns_limit_k_max 13
_diffrn_reflns_limit_k_min -11
_diffrn_reflns_limit_l_max 27
_diffrn_reflns_limit_l_min -28
_diffrn_reflns_number 13565
_diffrn_reflns_theta_full 25.50
_diffrn_reflns_theta_max 25.50
_diffrn_reflns_theta_min 0.87
_exptl_absorpt_coefficient_mu 0.988
_exptl_absorpt_correction_T_max 0.8119
_exptl_absorpt_correction_T_min 0.7694
_exptl_absorpt_correction_type multi-scan
_exptl_absorpt_process_details sadabs
_exptl_crystal_colour black
_exptl_crystal_density_diffrn 1.427
_exptl_crystal_density_method 'not measured'
_exptl_crystal_description block
_exptl_crystal_F_000 1042
_exptl_crystal_size_max 0.28
_exptl_crystal_size_mid 0.25
_exptl_crystal_size_min 0.22
_refine_diff_density_max 1.557
_refine_diff_density_min -0.876
_refine_diff_density_rms 0.098
_refine_ls_extinction_method none
_refine_ls_goodness_of_fit_ref 1.049
_refine_ls_hydrogen_treatment mixed
_refine_ls_matrix_type full
_refine_ls_number_parameters 495
_refine_ls_number_reflns 8563
_refine_ls_number_restraints 0
_refine_ls_restrained_S_all 1.049
_refine_ls_R_factor_all 0.0591
_refine_ls_R_factor_gt 0.0512
_refine_ls_shift/su_max 0.017
_refine_ls_shift/su_mean 0.001
_refine_ls_structure_factor_coef Fsqd
_refine_ls_weighting_details 'calc w=1/[\s^2^(Fo^2^)+(0.0873P)^2^+2.6452P] where P=(Fo^2^+2Fc^2^)/3'
_refine_ls_weighting_scheme calc
_refine_ls_wR_factor_gt 0.1447
_refine_ls_wR_factor_ref 0.1531
_reflns_number_gt 7269
_reflns_number_total 8563
_reflns_threshold_expression >2sigma(I)
_cod_data_source_file c6ra20109a2.cif
_cod_data_source_block 3
_cod_depositor_comments
;
The following automatic conversions were performed:

'_symmetry_cell_setting' value 'Triclinic' changed to 'triclinic'
according to
/usr/data/users/saulius/crontab/automatic-downloads/rss-feeds/RSC/lib/dictionaries/cif_core.dic
dictionary named 'cif_core.dic' version 2.4.2 from 2011-04-26.

Automatic conversion script
Id: cif_fix_values 4268 2015-11-12 08:31:59Z antanas 
;
_cod_original_cell_volume 2321.1(5)
_cod_original_sg_symbol_H-M 'P-1   '
_cod_database_code 7226811

loop_
_symmetry_equiv_pos_as_xyz
'x, y, z'
'-x, -y, -z'

loop_
_atom_site_label
_atom_site_type_symbol
_atom_site_fract_x
_atom_site_fract_y
_atom_site_fract_z
_atom_site_U_iso_or_equiv
_atom_site_adp_type
_atom_site_occupancy
_atom_site_symmetry_multiplicity
_atom_site_calc_flag
_atom_site_refinement_flags
C1 C 0.1199(4) 0.4758(3) 0.60061(15) 0.0245(7) Uani 1 1 d .
C2 C -0.0009(4) 0.5577(3) 0.62035(15) 0.0241(7) Uani 1 1 d .
C3 C 0.0668(3) 0.7571(3) 0.56137(13) 0.0204(7) Uani 1 1 d .
C4 C 0.1915(4) 0.6744(3) 0.54095(14) 0.0200(6) Uani 1 1 d .
C5 C 0.3170(4) 0.7118(3) 0.52376(14) 0.0212(7) Uani 1 1 d .
H5 H 0.4022 0.6554 0.5108 0.025 Uiso 1 1 calc R
C6 C 0.3127(3) 0.8338(3) 0.52630(14) 0.0211(7) Uani 1 1 d .
C7 C 0.1860(4) 0.9173(3) 0.54766(14) 0.0205(7) Uani 1 1 d .
C8 C 0.0647(4) 0.8785(3) 0.56600(14) 0.0202(6) Uani 1 1 d .
H8 H -0.0177 0.9326 0.5813 0.024 Uiso 1 1 calc R
C9 C 0.5583(4) 0.7987(4) 0.48931(18) 0.0331(8) Uani 1 1 d .
H9A H 0.6048 0.7226 0.5183 0.050 Uiso 1 1 calc R
H9B H 0.6301 0.8420 0.4801 0.050 Uiso 1 1 calc R
H9C H 0.5294 0.7762 0.4555 0.050 Uiso 1 1 calc R
C10 C 0.0751(4) 1.1161(3) 0.57591(16) 0.0295(8) Uani 1 1 d .
H10A H -0.0218 1.1314 0.5565 0.044 Uiso 1 1 calc R
H10B H 0.0913 1.1957 0.5732 0.044 Uiso 1 1 calc R
H10C H 0.0750 1.0773 0.6156 0.044 Uiso 1 1 calc R
C11 C 0.1664(4) 0.0893(3) 0.81777(15) 0.0245(7) Uani 1 1 d .
C12 C 0.0466(4) 0.1764(3) 0.83571(15) 0.0243(7) Uani 1 1 d .
C13 C 0.0045(4) -0.0102(3) 0.91786(14) 0.0224(7) Uani 1 1 d .
C14 C 0.1268(4) -0.0997(3) 0.90002(14) 0.0223(7) Uani 1 1 d .
C15 C 0.1364(4) -0.2286(3) 0.91116(14) 0.0218(7) Uani 1 1 d .
H15 H 0.2170 -0.2895 0.8982 0.026 Uiso 1 1 calc R
C16 C 0.0251(4) -0.2639(3) 0.94139(14) 0.0207(7) Uani 1 1 d .
C17 C -0.0997(4) -0.1719(3) 0.95964(14) 0.0237(7) Uani 1 1 d .
C18 C -0.1109(4) -0.0451(3) 0.94710(14) 0.0236(7) Uani 1 1 d .
H18 H -0.1946 0.0167 0.9580 0.028 Uiso 1 1 calc R
C19 C 0.1317(4) -0.4792(3) 0.92839(18) 0.0348(9) Uani 1 1 d .
H19A H 0.1141 -0.4518 0.8874 0.052 Uiso 1 1 calc R
H19B H 0.1183 -0.5601 0.9403 0.052 Uiso 1 1 calc R
H19C H 0.2343 -0.4877 0.9395 0.052 Uiso 1 1 calc R
C20 C -0.3364(4) -0.1248(3) 1.00344(18) 0.0333(8) Uani 1 1 d .
H20A H -0.3071 -0.0809 1.0291 0.050 Uiso 1 1 calc R
H20B H -0.4030 -0.1667 1.0219 0.050 Uiso 1 1 calc R
H20C H -0.3890 -0.0645 0.9693 0.050 Uiso 1 1 calc R
C21 C 0.4723(4) 0.6941(3) 0.73071(15) 0.0249(7) Uani 1 1 d .
H21A H 0.4461 0.7319 0.7641 0.030 Uiso 1 1 calc R
H21B H 0.5789 0.6383 0.7370 0.030 Uiso 1 1 calc R
C22 C 0.4589(4) 0.8003(4) 0.67930(17) 0.0319(8) Uani 1 1 d .
H22A H 0.3550 0.8616 0.6738 0.038 Uiso 1 1 calc R
H22B H 0.4823 0.7655 0.6450 0.038 Uiso 1 1 calc R
C23 C 0.5709(4) 0.8659(4) 0.68953(18) 0.0364(9) Uani 1 1 d .
H23A H 0.6745 0.8044 0.6938 0.044 Uiso 1 1 calc R
H23B H 0.5500 0.8961 0.7250 0.044 Uiso 1 1 calc R
C24 C 0.5594(5) 0.9787(4) 0.6404(2) 0.0435(10) Uani 1 1 d .
H24A H 0.5761 0.9498 0.6049 0.065 Uiso 1 1 calc R
H24B H 0.6355 1.0141 0.6474 0.065 Uiso 1 1 calc R
H24C H 0.4593 1.0428 0.6379 0.065 Uiso 1 1 calc R
C25 C 0.4174(4) 0.5424(3) 0.67834(15) 0.0255(7) Uani 1 1 d .
H25A H 0.3399 0.5060 0.6728 0.031 Uiso 1 1 calc R
H25B H 0.4139 0.6049 0.6436 0.031 Uiso 1 1 calc R
C26 C 0.5720(4) 0.4374(4) 0.68533(16) 0.0320(8) Uani 1 1 d .
H26A H 0.5725 0.3668 0.7159 0.038 Uiso 1 1 calc R
H26B H 0.6504 0.4690 0.6955 0.038 Uiso 1 1 calc R
C27 C 0.6057(5) 0.3918(5) 0.62920(19) 0.0440(10) Uani 1 1 d .
H27A H 0.5173 0.3762 0.6157 0.053 Uiso 1 1 calc R
H27B H 0.6219 0.4588 0.6005 0.053 Uiso 1 1 calc R
C28 C 0.7453(5) 0.2709(5) 0.6352(2) 0.0562(13) Uani 1 1 d .
H28A H 0.8354 0.2887 0.6437 0.084 Uiso 1 1 calc R
H28B H 0.7549 0.2411 0.6000 0.084 Uiso 1 1 calc R
H28C H 0.7340 0.2064 0.6659 0.084 Uiso 1 1 calc R
C29 C 0.4041(4) 0.5179(3) 0.78548(14) 0.0252(7) Uani 1 1 d .
H29A H 0.5129 0.4685 0.7913 0.030 Uiso 1 1 calc R
H29B H 0.3775 0.5663 0.8156 0.030 Uiso 1 1 calc R
C30 C 0.3169(4) 0.4261(3) 0.79214(16) 0.0307(8) Uani 1 1 d .
H30A H 0.3262 0.3892 0.7584 0.037 Uiso 1 1 calc R
H30B H 0.2091 0.4723 0.7952 0.037 Uiso 1 1 calc R
C31 C 0.3797(5) 0.3188(4) 0.84593(18) 0.0375(9) Uani 1 1 d .
H31A H 0.3933 0.3561 0.8778 0.045 Uiso 1 1 calc R
H31B H 0.3046 0.2778 0.8558 0.045 Uiso 1 1 calc R
C32 C 0.5310(5) 0.2182(4) 0.8381(2) 0.0535(12) Uani 1 1 d .
H32A H 0.5193 0.1822 0.8061 0.080 Uiso 1 1 calc R
H32B H 0.5616 0.1519 0.8723 0.080 Uiso 1 1 calc R
H32C H 0.6080 0.2568 0.8311 0.080 Uiso 1 1 calc R
C33 C 0.2056(4) 0.6947(3) 0.71510(15) 0.0245(7) Uani 1 1 d .
H33A H 0.1935 0.7472 0.6767 0.029 Uiso 1 1 calc R
H33B H 0.1479 0.6385 0.7146 0.029 Uiso 1 1 calc R
C34 C 0.1331(4) 0.7819(3) 0.75573(16) 0.0289(8) Uani 1 1 d .
H34A H 0.1857 0.8419 0.7559 0.035 Uiso 1 1 calc R
H34B H 0.1418 0.7318 0.7945 0.035 Uiso 1 1 calc R
C35 C -0.0344(4) 0.8538(4) 0.73617(19) 0.0405(10) Uani 1 1 d .
H35A H -0.0410 0.9007 0.6969 0.049 Uiso 1 1 calc R
H35B H -0.0850 0.7923 0.7362 0.049 Uiso 1 1 calc R
C36 C -0.1199(4) 0.9465(4) 0.77284(19) 0.0420(10) Uani 1 1 d .
H36A H -0.1164 0.9008 0.8116 0.063 Uiso 1 1 calc R
H36B H -0.2247 0.9880 0.7579 0.063 Uiso 1 1 calc R
H36C H -0.0727 1.0094 0.7722 0.063 Uiso 1 1 calc R
C37 C 0.7004(5) 0.6007(4) 0.92431(19) 0.0420(10) Uani 1 1 d .
H37 H 0.7808 0.6010 0.9506 0.050 Uiso 1 1 calc R
Cl1 Cl 0.74036(18) 0.44302(13) 0.91595(8) 0.0769(5) Uani 1 1 d .
Cl2 Cl 0.52336(12) 0.65031(11) 0.95625(6) 0.0579(3) Uani 1 1 d .
Cl3 Cl 0.69539(17) 0.70674(17) 0.86012(6) 0.0787(5) Uani 1 1 d .
N1 N 0.3750(3) 0.6118(3) 0.72777(12) 0.0219(6) Uani 1 1 d .
Ni1 Ni 0.07857(5) 0.31733(4) 0.715847(18) 0.02277(14) Uani 1 1 d .
O1 O 0.4255(3) 0.8808(2) 0.51013(11) 0.0280(5) Uani 1 1 d .
O2 O 0.1948(3) 1.0328(2) 0.54981(11) 0.0263(5) Uani 1 1 d .
O3 O 0.0248(3) -0.3867(2) 0.95514(11) 0.0265(5) Uani 1 1 d .
O4 O -0.2028(3) -0.2176(2) 0.98844(11) 0.0268(5) Uani 1 1 d .
S1 S 0.21462(10) 0.32350(7) 0.64218(4) 0.02412(19) Uani 1 1 d .
S2 S -0.06441(9) 0.51491(8) 0.68726(4) 0.0262(2) Uani 1 1 d .
S3 S 0.19360(10) 0.52140(8) 0.53437(4) 0.0262(2) Uani 1 1 d .
S4 S -0.09536(9) 0.71505(8) 0.58117(4) 0.0277(2) Uani 1 1 d .
S5 S 0.22331(10) 0.12035(8) 0.74833(4) 0.0270(2) Uani 1 1 d .
S6 S -0.05351(10) 0.32030(8) 0.79031(4) 0.0277(2) Uani 1 1 d .
S7 S 0.27488(9) -0.05799(8) 0.86330(4) 0.0259(2) Uani 1 1 d .
S8 S -0.01084(11) 0.15229(8) 0.90650(4) 0.0278(2) Uani 1 1 d .

loop_
_atom_site_aniso_label
_atom_site_aniso_U_11
_atom_site_aniso_U_22
_atom_site_aniso_U_33
_atom_site_aniso_U_23
_atom_site_aniso_U_13
_atom_site_aniso_U_12
C1 0.0240(17) 0.0231(16) 0.0303(18) -0.0015(14) -0.0033(14) -0.0153(14)
C2 0.0168(16) 0.0224(16) 0.0347(19) 0.0025(14) -0.0049(13) -0.0135(13)
C3 0.0187(15) 0.0218(15) 0.0196(16) 0.0045(12) -0.0029(12) -0.0105(13)
C4 0.0205(16) 0.0189(15) 0.0201(16) 0.0000(12) -0.0016(12) -0.0084(13)
C5 0.0183(15) 0.0217(15) 0.0210(16) -0.0013(13) -0.0011(12) -0.0056(13)
C6 0.0167(15) 0.0220(16) 0.0235(17) 0.0016(13) -0.0013(12) -0.0089(13)
C7 0.0219(16) 0.0169(15) 0.0217(16) 0.0012(12) -0.0059(13) -0.0085(13)
C8 0.0167(15) 0.0198(15) 0.0210(16) -0.0024(12) -0.0017(12) -0.0034(12)
C9 0.0190(17) 0.0321(19) 0.048(2) -0.0055(17) 0.0062(16) -0.0105(15)
C10 0.0341(19) 0.0248(17) 0.032(2) -0.0102(15) 0.0026(15) -0.0112(15)
C11 0.0240(17) 0.0214(16) 0.0297(18) 0.0025(14) -0.0008(14) -0.0144(14)
C12 0.0255(17) 0.0184(15) 0.0303(19) -0.0010(13) 0.0002(14) -0.0119(14)
C13 0.0269(17) 0.0171(15) 0.0223(17) 0.0010(13) -0.0020(13) -0.0093(13)
C14 0.0183(16) 0.0245(16) 0.0219(17) 0.0025(13) -0.0031(12) -0.0089(13)
C15 0.0179(15) 0.0180(15) 0.0261(17) -0.0026(13) -0.0017(13) -0.0031(12)
C16 0.0186(15) 0.0156(14) 0.0247(17) 0.0006(12) -0.0027(13) -0.0049(12)
C17 0.0210(16) 0.0245(16) 0.0250(17) -0.0013(13) 0.0001(13) -0.0094(14)
C18 0.0233(17) 0.0184(15) 0.0249(17) -0.0037(13) 0.0032(13) -0.0028(13)
C19 0.036(2) 0.0181(16) 0.046(2) -0.0046(16) 0.0121(17) -0.0053(15)
C20 0.0233(18) 0.0297(19) 0.044(2) -0.0049(17) 0.0117(16) -0.0078(15)
C21 0.0177(16) 0.0291(17) 0.0306(18) -0.0048(14) -0.0040(13) -0.0126(14)
C22 0.0263(18) 0.0338(19) 0.038(2) -0.0015(16) -0.0036(15) -0.0162(16)
C23 0.0297(19) 0.035(2) 0.048(2) -0.0043(18) -0.0053(17) -0.0183(16)
C24 0.042(2) 0.035(2) 0.057(3) 0.0001(19) 0.003(2) -0.0221(19)
C25 0.0224(17) 0.0317(18) 0.0262(18) -0.0085(14) -0.0001(13) -0.0129(14)
C26 0.0237(18) 0.042(2) 0.033(2) -0.0135(17) 0.0026(15) -0.0117(16)
C27 0.028(2) 0.061(3) 0.042(2) -0.023(2) 0.0042(17) -0.0070(19)
C28 0.037(2) 0.072(3) 0.058(3) -0.039(3) 0.000(2) -0.003(2)
C29 0.0237(17) 0.0282(17) 0.0233(17) -0.0017(14) -0.0044(13) -0.0105(14)
C30 0.0248(18) 0.0339(19) 0.035(2) -0.0031(16) 0.0000(15) -0.0147(15)
C31 0.037(2) 0.037(2) 0.038(2) 0.0005(17) 0.0035(17) -0.0167(17)
C32 0.049(3) 0.036(2) 0.063(3) 0.003(2) 0.004(2) -0.006(2)
C33 0.0149(15) 0.0331(18) 0.0261(18) -0.0064(14) -0.0037(13) -0.0091(14)
C34 0.0209(17) 0.0341(19) 0.0314(19) -0.0071(15) -0.0044(14) -0.0090(15)
C35 0.0205(18) 0.052(2) 0.045(2) -0.017(2) -0.0053(16) -0.0030(17)
C36 0.0245(19) 0.047(2) 0.049(3) -0.013(2) -0.0035(17) -0.0041(17)
C37 0.031(2) 0.043(2) 0.052(3) -0.013(2) -0.0080(18) -0.0101(18)
Cl1 0.0739(9) 0.0547(8) 0.1061(12) -0.0424(8) -0.0006(8) -0.0129(7)
Cl2 0.0270(5) 0.0492(6) 0.0922(10) -0.0089(6) 0.0000(5) -0.0102(5)
Cl3 0.0701(9) 0.1100(12) 0.0513(8) 0.0130(8) -0.0157(7) -0.0423(9)
N1 0.0156(13) 0.0289(14) 0.0238(15) -0.0064(12) -0.0021(11) -0.0104(11)
Ni1 0.0225(2) 0.0194(2) 0.0271(3) 0.00109(17) 0.00076(17) -0.01153(18)
O1 0.0181(12) 0.0267(12) 0.0436(15) -0.0066(11) 0.0074(10) -0.0138(10)
O2 0.0236(12) 0.0207(11) 0.0386(14) -0.0091(10) 0.0047(10) -0.0114(10)
O3 0.0254(12) 0.0184(11) 0.0344(14) -0.0029(10) 0.0074(10) -0.0078(10)
O4 0.0209(12) 0.0206(11) 0.0369(14) -0.0031(10) 0.0094(10) -0.0066(9)
S1 0.0271(4) 0.0177(4) 0.0287(5) -0.0021(3) 0.0023(3) -0.0109(3)
S2 0.0201(4) 0.0227(4) 0.0343(5) 0.0018(3) 0.0044(3) -0.0101(3)
S3 0.0348(5) 0.0216(4) 0.0262(4) -0.0042(3) 0.0036(4) -0.0154(4)
S4 0.0147(4) 0.0250(4) 0.0394(5) 0.0064(4) -0.0023(3) -0.0091(3)
S5 0.0265(4) 0.0217(4) 0.0312(5) -0.0002(3) 0.0065(3) -0.0095(3)
S6 0.0254(4) 0.0210(4) 0.0314(5) 0.0025(3) 0.0044(3) -0.0061(3)
S7 0.0174(4) 0.0226(4) 0.0340(5) 0.0028(3) 0.0011(3) -0.0072(3)
S8 0.0380(5) 0.0193(4) 0.0270(5) -0.0036(3) 0.0050(4) -0.0120(4)

loop_
_atom_type_symbol
_atom_type_description
_atom_type_scat_dispersion_real
_atom_type_scat_dispersion_imag
_atom_type_scat_source
C C 0.0033 0.0016 'International Tables Vol C Tables 4.2.6.8 and 6.1.1.4'
H H 0.0000 0.0000 'International Tables Vol C Tables 4.2.6.8 and 6.1.1.4'
N N 0.0061 0.0033 'International Tables Vol C Tables 4.2.6.8 and 6.1.1.4'
O O 0.0106 0.0060 'International Tables Vol C Tables 4.2.6.8 and 6.1.1.4'
S S 0.1246 0.1234 'International Tables Vol C Tables 4.2.6.8 and 6.1.1.4'
Ni Ni 0.3393 1.1124 'International Tables Vol C Tables 4.2.6.8 and 6.1.1.4'
Cl Cl 0.1484 0.1585 'International Tables Vol C Tables 4.2.6.8 and 6.1.1.4'

loop_
_geom_angle_atom_site_label_1
_geom_angle_atom_site_label_2
_geom_angle_atom_site_label_3
_geom_angle
C2 C1 S1 120.1(3)
C2 C1 S3 121.5(3)
S1 C1 S3 118.3(2)
C1 C2 S2 120.9(3)
C1 C2 S4 121.8(3)
S2 C2 S4 117.3(2)
C4 C3 C8 120.3(3)
C4 C3 S4 121.3(2)
C8 C3 S4 118.4(2)
C3 C4 C5 120.1(3)
C3 C4 S3 120.4(2)
C5 C4 S3 119.4(2)
C6 C5 C4 119.6(3)
C6 C5 H5 120.2
C4 C5 H5 120.2
O1 C6 C5 124.7(3)
O1 C6 C7 115.2(3)
C5 C6 C7 120.0(3)
O2 C7 C8 124.5(3)
O2 C7 C6 115.4(3)
C8 C7 C6 120.0(3)
C7 C8 C3 119.8(3)
C7 C8 H8 120.1
C3 C8 H8 120.1
O1 C9 H9A 109.5
O1 C9 H9B 109.5
H9A C9 H9B 109.5
O1 C9 H9C 109.5
H9A C9 H9C 109.5
H9B C9 H9C 109.5
O2 C10 H10A 109.5
O2 C10 H10B 109.5
H10A C10 H10B 109.5
O2 C10 H10C 109.5
H10A C10 H10C 109.5
H10B C10 H10C 109.5
C12 C11 S5 120.5(3)
C12 C11 S7 122.3(3)
S5 C11 S7 117.2(2)
C11 C12 S6 120.8(3)
C11 C12 S8 122.2(3)
S6 C12 S8 117.0(2)
C14 C13 C18 120.9(3)
C14 C13 S8 121.3(3)
C18 C13 S8 117.7(3)
C13 C14 C15 119.5(3)
C13 C14 S7 121.8(2)
C15 C14 S7 118.7(3)
C16 C15 C14 119.7(3)
C16 C15 H15 120.2
C14 C15 H15 120.2
O3 C16 C15 124.3(3)
O3 C16 C17 115.1(3)
C15 C16 C17 120.6(3)
O4 C17 C18 125.2(3)
O4 C17 C16 115.3(3)
C18 C17 C16 119.5(3)
C17 C18 C13 119.8(3)
C17 C18 H18 120.1
C13 C18 H18 120.1
O3 C19 H19A 109.5
O3 C19 H19B 109.5
H19A C19 H19B 109.5
O3 C19 H19C 109.5
H19A C19 H19C 109.5
H19B C19 H19C 109.5
O4 C20 H20A 109.5
O4 C20 H20B 109.5
H20A C20 H20B 109.5
O4 C20 H20C 109.5
H20A C20 H20C 109.5
H20B C20 H20C 109.5
C22 C21 N1 117.2(3)
C22 C21 H21A 108.0
N1 C21 H21A 108.0
C22 C21 H21B 108.0
N1 C21 H21B 108.0
H21A C21 H21B 107.2
C21 C22 C23 108.9(3)
C21 C22 H22A 109.9
C23 C22 H22A 109.9
C21 C22 H22B 109.9
C23 C22 H22B 109.9
H22A C22 H22B 108.3
C22 C23 C24 112.1(3)
C22 C23 H23A 109.2
C24 C23 H23A 109.2
C22 C23 H23B 109.2
C24 C23 H23B 109.2
H23A C23 H23B 107.9
C23 C24 H24A 109.5
C23 C24 H24B 109.5
H24A C24 H24B 109.5
C23 C24 H24C 109.5
H24A C24 H24C 109.5
H24B C24 H24C 109.5
C26 C25 N1 116.1(3)
C26 C25 H25A 108.3
N1 C25 H25A 108.3
C26 C25 H25B 108.2
N1 C25 H25B 108.2
H25A C25 H25B 107.4
C25 C26 C27 109.3(3)
C25 C26 H26A 109.8
C27 C26 H26A 109.8
C25 C26 H26B 109.8
C27 C26 H26B 109.8
H26A C26 H26B 108.3
C28 C27 C26 112.8(4)
C28 C27 H27A 109.0
C26 C27 H27A 109.0
C28 C27 H27B 109.0
C26 C27 H27B 109.0
H27A C27 H27B 107.8
C27 C28 H28A 109.5
C27 C28 H28B 109.5
H28A C28 H28B 109.5
C27 C28 H28C 109.5
H28A C28 H28C 109.5
H28B C28 H28C 109.5
C30 C29 N1 115.3(3)
C30 C29 H29A 108.4
N1 C29 H29A 108.4
C30 C29 H29B 108.4
N1 C29 H29B 108.4
H29A C29 H29B 107.5
C29 C30 C31 110.8(3)
C29 C30 H30A 109.5
C31 C30 H30A 109.5
C29 C30 H30B 109.5
C31 C30 H30B 109.5
H30A C30 H30B 108.1
C32 C31 C30 113.4(4)
C32 C31 H31A 108.9
C30 C31 H31A 108.9
C32 C31 H31B 108.9
C30 C31 H31B 108.9
H31A C31 H31B 107.7
C31 C32 H32A 109.5
C31 C32 H32B 109.5
H32A C32 H32B 109.5
C31 C32 H32C 109.5
H32A C32 H32C 109.5
H32B C32 H32C 109.5
C34 C33 N1 117.4(3)
C34 C33 H33A 108.0
N1 C33 H33A 107.9
C34 C33 H33B 108.0
N1 C33 H33B 108.0
H33A C33 H33B 107.2
C33 C34 C35 109.1(3)
C33 C34 H34A 109.9
C35 C34 H34A 109.9
C33 C34 H34B 109.9
C35 C34 H34B 109.9
H34A C34 H34B 108.3
C36 C35 C34 114.3(3)
C36 C35 H35A 108.7
C34 C35 H35A 108.7
C36 C35 H35B 108.7
C34 C35 H35B 108.7
H35A C35 H35B 107.6
C35 C36 H36A 109.5
C35 C36 H36B 109.5
H36A C36 H36B 109.5
C35 C36 H36C 109.5
H36A C36 H36C 109.5
H36B C36 H36C 109.5
Cl3 C37 Cl1 113.2(3)
Cl3 C37 Cl2 110.4(2)
Cl1 C37 Cl2 108.4(2)
Cl3 C37 H37 108.3
Cl1 C37 H37 108.3
Cl2 C37 H37 108.3
C29 N1 C21 106.4(2)
C29 N1 C25 111.4(3)
C21 N1 C25 110.9(3)
C29 N1 C33 112.0(3)
C21 N1 C33 110.8(2)
C25 N1 C33 105.5(2)
S6 Ni1 S2 85.98(4)
S6 Ni1 S1 176.64(4)
S2 Ni1 S1 92.19(3)
S6 Ni1 S5 92.22(4)
S2 Ni1 S5 177.46(4)
S1 Ni1 S5 89.53(4)
C6 O1 C9 117.5(3)
C7 O2 C10 117.3(3)
C16 O3 C19 117.2(3)
C17 O4 C20 116.3(3)
C1 S1 Ni1 103.09(13)
C2 S2 Ni1 103.25(12)
C1 S3 C4 99.50(16)
C2 S4 C3 99.08(15)
C11 S5 Ni1 102.52(12)
C12 S6 Ni1 103.18(13)
C11 S7 C14 100.69(15)
C12 S8 C13 100.57(16)

loop_
_geom_bond_atom_site_label_1
_geom_bond_atom_site_label_2
_geom_bond_distance
C1 C2 1.344(5)
C1 S1 1.743(3)
C1 S3 1.770(4)
C2 S2 1.732(4)
C2 S4 1.764(3)
C3 C4 1.377(5)
C3 C8 1.404(4)
C3 S4 1.769(3)
C4 C5 1.408(4)
C4 S3 1.777(3)
C5 C6 1.392(4)
C5 H5 0.9300
C6 O1 1.355(4)
C6 C7 1.403(5)
C7 O2 1.359(4)
C7 C8 1.386(4)
C8 H8 0.9300
C9 O1 1.426(4)
C9 H9A 0.9600
C9 H9B 0.9600
C9 H9C 0.9600
C10 O2 1.425(4)
C10 H10A 0.9600
C10 H10B 0.9600
C10 H10C 0.9600
C11 C12 1.347(5)
C11 S5 1.739(4)
C11 S7 1.769(3)
C12 S6 1.725(3)
C12 S8 1.763(4)
C13 C14 1.374(5)
C13 C18 1.404(5)
C13 S8 1.773(3)
C14 C15 1.412(4)
C14 S7 1.778(3)
C15 C16 1.383(5)
C15 H15 0.9300
C16 O3 1.374(4)
C16 C17 1.407(5)
C17 O4 1.362(4)
C17 C18 1.383(5)
C18 H18 0.9300
C19 O3 1.431(4)
C19 H19A 0.9600
C19 H19B 0.9600
C19 H19C 0.9600
C20 O4 1.426(4)
C20 H20A 0.9600
C20 H20B 0.9600
C20 H20C 0.9600
C21 C22 1.511(5)
C21 N1 1.523(4)
C21 H21A 0.9700
C21 H21B 0.9700
C22 C23 1.524(5)
C22 H22A 0.9700
C22 H22B 0.9700
C23 C24 1.528(5)
C23 H23A 0.9700
C23 H23B 0.9700
C24 H24A 0.9600
C24 H24B 0.9600
C24 H24C 0.9600
C25 C26 1.506(5)
C25 N1 1.525(4)
C25 H25A 0.9700
C25 H25B 0.9700
C26 C27 1.523(5)
C26 H26A 0.9700
C26 H26B 0.9700
C27 C28 1.516(6)
C27 H27A 0.9700
C27 H27B 0.9700
C28 H28A 0.9600
C28 H28B 0.9600
C28 H28C 0.9600
C29 C30 1.516(5)
C29 N1 1.524(4)
C29 H29A 0.9700
C29 H29B 0.9700
C30 C31 1.539(5)
C30 H30A 0.9700
C30 H30B 0.9700
C31 C32 1.519(6)
C31 H31A 0.9700
C31 H31B 0.9700
C32 H32A 0.9600
C32 H32B 0.9600
C32 H32C 0.9600
C33 C34 1.516(5)
C33 N1 1.529(4)
C33 H33A 0.9700
C33 H33B 0.9700
C34 C35 1.516(5)
C34 H34A 0.9700
C34 H34B 0.9700
C35 C36 1.516(6)
C35 H35A 0.9700
C35 H35B 0.9700
C36 H36A 0.9600
C36 H36B 0.9600
C36 H36C 0.9600
C37 Cl3 1.738(5)
C37 Cl1 1.759(4)
C37 Cl2 1.769(5)
C37 H37 0.9800
Ni1 S6 2.1508(10)
Ni1 S2 2.1544(9)
Ni1 S1 2.1610(10)
Ni1 S5 2.1657(9)

loop_
_geom_torsion_atom_site_label_1
_geom_torsion_atom_site_label_2
_geom_torsion_atom_site_label_3
_geom_torsion_atom_site_label_4
_geom_torsion
S1 C1 C2 S2 0.4(4)
S3 C1 C2 S2 -176.00(17)
S1 C1 C2 S4 177.29(17)
S3 C1 C2 S4 0.9(4)
C8 C3 C4 C5 -0.9(5)
S4 C3 C4 C5 178.0(2)
C8 C3 C4 S3 -179.4(2)
S4 C3 C4 S3 -0.5(4)
C3 C4 C5 C6 -1.5(5)
S3 C4 C5 C6 177.0(2)
C4 C5 C6 O1 -179.0(3)
C4 C5 C6 C7 2.1(5)
O1 C6 C7 O2 -0.8(4)
C5 C6 C7 O2 178.3(3)
O1 C6 C7 C8 -179.3(3)
C5 C6 C7 C8 -0.3(5)
O2 C7 C8 C3 179.5(3)
C6 C7 C8 C3 -2.1(5)
C4 C3 C8 C7 2.7(5)
S4 C3 C8 C7 -176.2(2)
S5 C11 C12 S6 0.2(4)
S7 C11 C12 S6 178.61(17)
S5 C11 C12 S8 -177.40(17)
S7 C11 C12 S8 1.1(4)
C18 C13 C14 C15 0.1(5)
S8 C13 C14 C15 178.5(2)
C18 C13 C14 S7 -179.6(3)
S8 C13 C14 S7 -1.3(4)
C13 C14 C15 C16 -2.0(5)
S7 C14 C15 C16 177.8(2)
C14 C15 C16 O3 -179.1(3)
C14 C15 C16 C17 1.9(5)
O3 C16 C17 O4 0.1(4)
C15 C16 C17 O4 179.3(3)
O3 C16 C17 C18 -179.0(3)
C15 C16 C17 C18 0.1(5)
O4 C17 C18 C13 179.0(3)
C16 C17 C18 C13 -1.9(5)
C14 C13 C18 C17 1.8(5)
S8 C13 C18 C17 -176.6(3)
N1 C21 C22 C23 -177.1(3)
C21 C22 C23 C24 -177.5(3)
N1 C25 C26 C27 -171.8(3)
C25 C26 C27 C28 -169.8(4)
N1 C29 C30 C31 168.0(3)
C29 C30 C31 C32 -76.0(4)
N1 C33 C34 C35 -179.2(3)
C33 C34 C35 C36 -179.0(4)
C30 C29 N1 C21 179.7(3)
C30 C29 N1 C25 -59.4(4)
C30 C29 N1 C33 58.5(4)
C22 C21 N1 C29 -177.3(3)
C22 C21 N1 C25 61.5(4)
C22 C21 N1 C33 -55.3(4)
C26 C25 N1 C29 -48.4(4)
C26 C25 N1 C21 69.9(4)
C26 C25 N1 C33 -170.1(3)
C34 C33 N1 C29 62.2(4)
C34 C33 N1 C21 -56.4(4)
C34 C33 N1 C25 -176.4(3)
C5 C6 O1 C9 -0.3(5)
C7 C6 O1 C9 178.6(3)
C8 C7 O2 C10 3.9(4)
C6 C7 O2 C10 -174.6(3)
C15 C16 O3 C19 -10.8(5)
C17 C16 O3 C19 168.3(3)
C18 C17 O4 C20 3.9(5)
C16 C17 O4 C20 -175.3(3)
C2 C1 S1 Ni1 4.1(3)
S3 C1 S1 Ni1 -179.39(15)
S6 Ni1 S1 C1 -62.1(6)
S2 Ni1 S1 C1 -5.40(11)
S5 Ni1 S1 C1 176.48(11)
C1 C2 S2 Ni1 -4.7(3)
S4 C2 S2 Ni1 178.27(14)
S6 Ni1 S2 C2 -177.27(11)
S1 Ni1 S2 C2 5.54(11)
S5 Ni1 S2 C2 137.9(8)
C2 C1 S3 C4 44.0(3)
S1 C1 S3 C4 -132.41(19)
C3 C4 S3 C1 -43.8(3)
C5 C4 S3 C1 137.8(3)
C1 C2 S4 C3 -45.3(3)
S2 C2 S4 C3 131.72(19)
C4 C3 S4 C2 44.7(3)
C8 C3 S4 C2 -136.4(3)
C12 C11 S5 Ni1 6.3(3)
S7 C11 S5 Ni1 -172.25(15)
S6 Ni1 S5 C11 -7.93(11)
S2 Ni1 S5 C11 36.8(8)
S1 Ni1 S5 C11 169.21(11)
C11 C12 S6 Ni1 -6.6(3)
S8 C12 S6 Ni1 171.11(15)
S2 Ni1 S6 C12 -170.18(12)
S1 Ni1 S6 C12 -113.3(6)
S5 Ni1 S6 C12 8.03(12)
C12 C11 S7 C14 40.5(3)
S5 C11 S7 C14 -140.98(19)
C13 C14 S7 C11 -40.0(3)
C15 C14 S7 C11 140.2(3)
C11 C12 S8 C13 -42.6(3)
S6 C12 S8 C13 139.78(19)
C14 C13 S8 C12 42.3(3)
C18 C13 S8 C12 -139.3(3)
